data_4309372
loop_
_publ_author_name
'Andrew J. Mountford'
'Simon J. Lancaster'
'Simon J. Coles'
'Peter N. Horton'
'David L. Hughes'
'Michael B. Hursthouse'
'Mark E. Light'

_publ_section_title
;
Intra- and Intermolecular N-H...F-C Hydrogen-Bonding Interactions in
Amine Adducts of Tris(pentafluorophenyl)borane and -alane
;
_journal_name_full 'Inorganic Chemistry'
_journal_page_first 5921
_journal_page_last 5933
_journal_paper_doi 10.1021/ic050663n
_journal_volume 44
_journal_year 2005
_chemical_formula_moiety 'C32 H15 B F15 N'
_chemical_formula_structural (C6F5)3B-NHBz2
_chemical_formula_sum 'C32 H15 B F15 N'
_chemical_formula_weight 709.26
_chemical_name_common 'Compound 1h'
_space_group_IT_number 15
_symmetry_cell_setting monoclinic
_symmetry_space_group_name_Hall '-C 2yc'
_symmetry_space_group_name_H-M 'C 1 2/c 1'
_atom_sites_solution_hydrogens geom
_atom_sites_solution_primary direct
_atom_sites_solution_secondary difmap
_audit_creation_method SHELXL-97
_cell_angle_alpha 90.00
_cell_angle_beta 116.9070(10)
_cell_angle_gamma 90.00
_cell_formula_units_Z 8
_cell_length_a 22.8044(4)
_cell_length_b 13.2282(3)
_cell_length_c 23.0749(5)
_cell_measurement_reflns_used 7204
_cell_measurement_temperature 120(2)
_cell_measurement_theta_max 27.485
_cell_measurement_theta_min 2.910
_cell_volume 6207.2(2)
_computing_cell_refinement ' DENZO (Otwinowski & Minor, 1997) and COLLECT (Hooft, 1998)'
_computing_data_collection ' DENZO (Otwinowski and Minor, 1997)'
_computing_data_reduction ' DENZO (Otwinowski & Minor, 1997) and COLLECT (Hooft, 1998)'
_computing_molecular_graphics 'PLATON (Spek, 1990)'
_computing_structure_refinement 'SHELXL-97 (Sheldrick, 1997b)'
_computing_structure_solution 'SHELXS-97 (Sheldrick, 1997a)'
_diffrn_ambient_temperature 120(2)
_diffrn_detector_area_resol_mean 9.091
_diffrn_measured_fraction_theta_full 0.995
_diffrn_measured_fraction_theta_max 0.995
_diffrn_measurement_device_type 'Nonius KappaCCD Area Detector'
_diffrn_measurement_method '\f and \w scans to fill Ewald Sphere'
_diffrn_radiation_monochromator graphite
_diffrn_radiation_source 'Nonius FR591 rotating anode'
_diffrn_radiation_type MoK\a
_diffrn_radiation_wavelength 0.71073
_diffrn_reflns_av_R_equivalents 0.0493
_diffrn_reflns_av_sigmaI/netI 0.0376
_diffrn_reflns_limit_h_max 27
_diffrn_reflns_limit_h_min -29
_diffrn_reflns_limit_k_max 17
_diffrn_reflns_limit_k_min -16
_diffrn_reflns_limit_l_max 29
_diffrn_reflns_limit_l_min -29
_diffrn_reflns_number 42285
_diffrn_reflns_theta_full 27.48
_diffrn_reflns_theta_max 27.48
_diffrn_reflns_theta_min 3.01
_exptl_absorpt_coefficient_mu 0.152
_exptl_absorpt_correction_T_max 0.9703
_exptl_absorpt_correction_T_min 0.9419
_exptl_absorpt_correction_type multi-scan
_exptl_absorpt_process_details 'SORTAV Blessing (1997)'
_exptl_crystal_colour Colourless
_exptl_crystal_density_diffrn 1.518
_exptl_crystal_density_method 'not measured'
_exptl_crystal_description Block
_exptl_crystal_F_000 2832
_exptl_crystal_size_max 0.40
_exptl_crystal_size_mid 0.38
_exptl_crystal_size_min 0.20
_refine_diff_density_max 0.383
_refine_diff_density_min -0.236
_refine_diff_density_rms 0.062
_refine_ls_extinction_coef 0.0013(2)
_refine_ls_extinction_expression Fc^*^=kFc[1+0.001xFc^2^\l^3^/sin(2\q)]^-1/4^
_refine_ls_extinction_method SHELXL
_refine_ls_goodness_of_fit_ref 1.046
_refine_ls_hydrogen_treatment constr
_refine_ls_matrix_type full
_refine_ls_number_parameters 443
_refine_ls_number_reflns 7081
_refine_ls_number_restraints 0
_refine_ls_restrained_S_all 1.046
_refine_ls_R_factor_all 0.0695
_refine_ls_R_factor_gt 0.0459
_refine_ls_shift/su_max 0.000
_refine_ls_shift/su_mean 0.000
_refine_ls_structure_factor_coef Fsqd
_refine_ls_weighting_details 'calc w=1/[\s^2^(Fo^2^)+(0.0794P)^2^+0.8784P] where P=(Fo^2^+2Fc^2^)/3'
_refine_ls_weighting_scheme calc
_refine_ls_wR_factor_gt 0.1241
_refine_ls_wR_factor_ref 0.1338
_reflns_number_gt 5106
_reflns_number_total 7081
_reflns_threshold_expression >2sigma(I)
_cod_data_source_file ic050663nsi20050429_025944_07.cif
_cod_data_source_block 03s0573
_cod_depositor_comments
;
The following automatic conversions were performed:
'_symmetry_cell_setting' value 'Monoclinic' changed to 'monoclinic'
according to '/home/saulius/struct/CIF-dictionaries/cif_core.dic'
dictionary named 'cif_core.dic' version 2.4.1 from 2010-06-29.

Automatic conversion script
Id: cif_fix_enum 1527 2010-12-29 10:47:43Z saulius 
;
_cod_database_code 4309372

loop_
_symmetry_equiv_pos_as_xyz
'x, y, z'
'-x, y, -z+1/2'
'x+1/2, y+1/2, z'
'-x+1/2, y+1/2, -z+1/2'
'-x, -y, -z'
'x, -y, z-1/2'
'-x+1/2, -y+1/2, -z'
'x+1/2, -y+1/2, z-1/2'

loop_
_atom_site_label
_atom_site_type_symbol
_atom_site_fract_x
_atom_site_fract_y
_atom_site_fract_z
_atom_site_U_iso_or_equiv
_atom_site_adp_type
_atom_site_occupancy
_atom_site_symmetry_multiplicity
_atom_site_calc_flag
_atom_site_refinement_flags
_atom_site_disorder_assembly
_atom_site_disorder_group
C1 C 0.31226(8) 0.03564(12) 0.22429(8) 0.0253(4) Uani 1 1 d . . .
C2 C 0.25296(9) 0.08298(13) 0.20980(9) 0.0300(4) Uani 1 1 d . . .
C3 C 0.20705(9) 0.10884(14) 0.14800(9) 0.0378(5) Uani 1 1 d . . .
C4 C 0.21994(11) 0.08983(16) 0.09646(9) 0.0436(5) Uani 1 1 d . . .
C5 C 0.27878(11) 0.04616(16) 0.10778(9) 0.0409(5) Uani 1 1 d . . .
C6 C 0.32327(9) 0.02046(13) 0.17044(9) 0.0314(4) Uani 1 1 d . . .
C7 C 0.33148(8) -0.04288(12) 0.34208(8) 0.0221(3) Uani 1 1 d . . .
C8 C 0.36692(8) -0.05086(12) 0.40896(8) 0.0239(4) Uani 1 1 d . . .
C9 C 0.34593(8) -0.09930(13) 0.44924(8) 0.0261(4) Uani 1 1 d . . .
C10 C 0.28592(8) -0.14583(13) 0.42243(8) 0.0267(4) Uani 1 1 d . . .
C11 C 0.24898(8) -0.14388(13) 0.35614(8) 0.0257(4) Uani 1 1 d . . .
C12 C 0.27158(8) -0.09364(12) 0.31782(8) 0.0244(4) Uani 1 1 d . . .
C13 C 0.41806(8) -0.08486(12) 0.30447(8) 0.0260(4) Uani 1 1 d . . .
C14 C 0.48477(9) -0.08724(13) 0.34616(9) 0.0282(4) Uani 1 1 d . . .
C15 C 0.52453(9) -0.17121(14) 0.35656(10) 0.0341(4) Uani 1 1 d . . .
C16 C 0.49717(10) -0.25905(14) 0.32444(11) 0.0388(5) Uani 1 1 d . . .
C17 C 0.43121(10) -0.26243(13) 0.28265(10) 0.0369(5) Uani 1 1 d . . .
C18 C 0.39358(9) -0.17649(13) 0.27360(9) 0.0312(4) Uani 1 1 d . . .
C19 C 0.43195(8) 0.15735(12) 0.28787(8) 0.0257(4) Uani 1 1 d . . .
H19A H 0.4544 0.1044 0.2749 0.031 Uiso 1 1 calc R . .
H19B H 0.3942 0.1820 0.2478 0.031 Uiso 1 1 calc R . .
C20 C 0.47898(9) 0.24351(13) 0.31787(8) 0.0272(4) Uani 1 1 d . . .
C21 C 0.45686(10) 0.34190(15) 0.30509(11) 0.0419(5) Uani 1 1 d . . .
H21 H 0.4119 0.3551 0.2767 0.050 Uiso 1 1 calc R . .
C22 C 0.49979(12) 0.42149(17) 0.33345(12) 0.0574(7) Uani 1 1 d . . .
H22 H 0.4844 0.4891 0.3241 0.069 Uiso 1 1 calc R . .
C23 C 0.56495(12) 0.40281(17) 0.37533(11) 0.0517(6) Uani 1 1 d . . .
H23 H 0.5941 0.4575 0.3954 0.062 Uiso 1 1 calc R . .
C24 C 0.58741(10) 0.30602(17) 0.38784(9) 0.0398(5) Uani 1 1 d . . .
H24 H 0.6323 0.2934 0.4166 0.048 Uiso 1 1 calc R . .
C25 C 0.54511(9) 0.22576(15) 0.35885(8) 0.0308(4) Uani 1 1 d . . .
H25 H 0.5614 0.1584 0.3670 0.037 Uiso 1 1 calc R . .
C26 C 0.36841(8) 0.18503(13) 0.35123(8) 0.0271(4) Uani 1 1 d . . .
H26A H 0.3360 0.1477 0.3606 0.032 Uiso 1 1 calc R . .
H26B H 0.3435 0.2303 0.3139 0.032 Uiso 1 1 calc R . .
C27 C 0.41000(9) 0.24959(13) 0.40967(9) 0.0300(4) Uani 1 1 d . . .
C28 C 0.38672(14) 0.34435(18) 0.41397(12) 0.0652(8) Uani 1 1 d . . .
H28 H 0.3470 0.3684 0.3795 0.078 Uiso 1 1 calc R . .
C29 C 0.42064(16) 0.4046(2) 0.46797(14) 0.0836(11) Uani 1 1 d . . .
H29 H 0.4041 0.4697 0.4701 0.100 Uiso 1 1 calc R . .
C30 C 0.47763(13) 0.37133(17) 0.51830(11) 0.0556(6) Uani 1 1 d . . .
H30 H 0.5001 0.4124 0.5557 0.067 Uiso 1 1 calc R . .
C31 C 0.50191(10) 0.27908(15) 0.51454(10) 0.0383(5) Uani 1 1 d . . .
H31 H 0.5421 0.2563 0.5489 0.046 Uiso 1 1 calc R . .
C32 C 0.46797(9) 0.21823(14) 0.46058(9) 0.0316(4) Uani 1 1 d . . .
H32 H 0.4851 0.1535 0.4587 0.038 Uiso 1 1 calc R . .
B1 B 0.36507(9) 0.00493(14) 0.29842(9) 0.0226(4) Uani 1 1 d . . .
N1 N 0.40573(7) 0.10976(10) 0.33148(7) 0.0223(3) Uani 1 1 d . . .
H1 H 0.4423 0.0906 0.3694 0.027 Uiso 1 1 calc R . .
F1 F 0.23641(5) 0.10579(8) 0.25749(5) 0.0345(3) Uani 1 1 d . . .
F2 F 0.15017(6) 0.15312(10) 0.13766(6) 0.0536(4) Uani 1 1 d . . .
F3 F 0.17595(7) 0.11440(11) 0.03584(6) 0.0642(4) Uani 1 1 d . . .
F4 F 0.29339(7) 0.02928(11) 0.05838(6) 0.0607(4) Uani 1 1 d . . .
F5 F 0.38043(6) -0.01950(8) 0.17750(5) 0.0391(3) Uani 1 1 d . . .
F6 F 0.42825(5) -0.01029(8) 0.43896(5) 0.0313(3) Uani 1 1 d . . .
F7 F 0.38453(5) -0.10225(8) 0.51353(5) 0.0359(3) Uani 1 1 d . . .
F8 F 0.26384(5) -0.19371(8) 0.45974(5) 0.0357(3) Uani 1 1 d . . .
F9 F 0.19056(5) -0.19179(8) 0.32878(5) 0.0352(3) Uani 1 1 d . . .
F10 F 0.23086(5) -0.09806(8) 0.25332(4) 0.0312(2) Uani 1 1 d . . .
F11 F 0.51623(5) -0.00478(7) 0.38161(5) 0.0329(3) Uani 1 1 d . . .
F12 F 0.58838(5) -0.16705(9) 0.39864(6) 0.0471(3) Uani 1 1 d . . .
F13 F 0.53478(6) -0.34163(8) 0.33446(7) 0.0548(4) Uani 1 1 d . . .
F14 F 0.40356(6) -0.34883(8) 0.25216(7) 0.0512(3) Uani 1 1 d . . .
F15 F 0.32897(5) -0.18497(8) 0.23259(5) 0.0382(3) Uani 1 1 d . . .

loop_
_atom_site_aniso_label
_atom_site_aniso_U_11
_atom_site_aniso_U_22
_atom_site_aniso_U_33
_atom_site_aniso_U_23
_atom_site_aniso_U_13
_atom_site_aniso_U_12
C1 0.0264(9) 0.0231(9) 0.0220(8) 0.0001(7) 0.0071(7) -0.0056(7)
C2 0.0290(9) 0.0269(9) 0.0279(9) 0.0023(7) 0.0074(8) -0.0052(7)
C3 0.0297(10) 0.0325(10) 0.0351(11) 0.0106(8) 0.0003(8) -0.0045(8)
C4 0.0426(12) 0.0443(12) 0.0237(10) 0.0114(8) -0.0028(9) -0.0166(9)
C5 0.0577(14) 0.0406(11) 0.0207(9) -0.0018(8) 0.0143(9) -0.0202(10)
C6 0.0372(10) 0.0273(9) 0.0269(9) -0.0007(7) 0.0120(8) -0.0084(8)
C7 0.0215(8) 0.0194(8) 0.0228(8) 0.0004(6) 0.0077(7) 0.0004(6)
C8 0.0202(8) 0.0229(8) 0.0250(9) -0.0005(7) 0.0070(7) -0.0029(6)
C9 0.0269(9) 0.0278(9) 0.0191(8) 0.0014(7) 0.0064(7) 0.0009(7)
C10 0.0300(9) 0.0264(9) 0.0276(9) 0.0033(7) 0.0165(8) 0.0001(7)
C11 0.0192(8) 0.0260(9) 0.0287(9) -0.0023(7) 0.0080(7) -0.0039(7)
C12 0.0229(8) 0.0267(9) 0.0196(8) -0.0004(7) 0.0060(7) 0.0009(7)
C13 0.0303(9) 0.0234(9) 0.0290(9) 0.0035(7) 0.0176(8) 0.0010(7)
C14 0.0286(9) 0.0225(9) 0.0343(9) 0.0058(7) 0.0147(8) 0.0008(7)
C15 0.0307(10) 0.0292(10) 0.0472(12) 0.0123(8) 0.0220(9) 0.0060(7)
C16 0.0464(12) 0.0229(9) 0.0609(13) 0.0101(9) 0.0364(11) 0.0105(8)
C17 0.0513(13) 0.0202(9) 0.0526(12) -0.0028(8) 0.0352(11) -0.0031(8)
C18 0.0327(10) 0.0276(9) 0.0382(10) 0.0002(8) 0.0203(8) -0.0024(7)
C19 0.0265(9) 0.0244(9) 0.0233(8) 0.0030(7) 0.0087(7) -0.0022(7)
C20 0.0294(9) 0.0280(9) 0.0222(9) 0.0011(7) 0.0100(7) -0.0056(7)
C21 0.0361(11) 0.0286(10) 0.0461(12) 0.0045(9) 0.0054(9) -0.0054(8)
C22 0.0576(15) 0.0277(11) 0.0675(16) 0.0007(10) 0.0112(13) -0.0118(10)
C23 0.0513(14) 0.0434(13) 0.0485(13) -0.0059(10) 0.0121(11) -0.0260(10)
C24 0.0292(10) 0.0582(14) 0.0279(10) 0.0020(9) 0.0094(8) -0.0141(9)
C25 0.0287(10) 0.0384(10) 0.0257(9) 0.0038(8) 0.0127(8) -0.0042(8)
C26 0.0256(9) 0.0226(9) 0.0294(9) -0.0023(7) 0.0092(7) 0.0022(7)
C27 0.0345(10) 0.0262(9) 0.0283(9) -0.0020(7) 0.0134(8) 0.0006(7)
C28 0.0711(17) 0.0431(13) 0.0471(14) -0.0152(11) -0.0035(12) 0.0245(12)
C29 0.099(2) 0.0497(16) 0.0608(17) -0.0275(13) -0.0004(16) 0.0313(15)
C30 0.0699(16) 0.0428(13) 0.0380(12) -0.0186(10) 0.0102(12) 0.0010(11)
C31 0.0382(11) 0.0410(11) 0.0298(10) -0.0058(8) 0.0100(9) -0.0070(9)
C32 0.0299(10) 0.0290(9) 0.0318(10) -0.0047(8) 0.0105(8) -0.0026(7)
B1 0.0229(9) 0.0211(9) 0.0214(9) 0.0000(7) 0.0080(8) -0.0007(7)
N1 0.0237(7) 0.0194(7) 0.0214(7) 0.0008(5) 0.0082(6) 0.0010(5)
F1 0.0280(6) 0.0372(6) 0.0335(6) 0.0018(5) 0.0097(5) 0.0072(4)
F2 0.0323(7) 0.0546(8) 0.0508(8) 0.0189(6) -0.0015(6) 0.0044(5)
F3 0.0613(9) 0.0723(9) 0.0273(6) 0.0204(6) -0.0079(6) -0.0222(7)
F4 0.0825(10) 0.0748(10) 0.0260(6) -0.0025(6) 0.0257(7) -0.0236(8)
F5 0.0504(7) 0.0411(6) 0.0340(6) -0.0040(5) 0.0264(5) -0.0035(5)
F6 0.0236(5) 0.0381(6) 0.0232(5) 0.0034(4) 0.0027(4) -0.0083(4)
F7 0.0345(6) 0.0473(7) 0.0190(5) 0.0054(4) 0.0059(4) -0.0060(5)
F8 0.0363(6) 0.0429(6) 0.0315(6) 0.0057(5) 0.0184(5) -0.0072(5)
F9 0.0265(5) 0.0417(6) 0.0338(6) -0.0002(5) 0.0105(5) -0.0116(4)
F10 0.0280(5) 0.0384(6) 0.0201(5) -0.0017(4) 0.0047(4) -0.0091(4)
F11 0.0259(5) 0.0262(5) 0.0395(6) 0.0016(4) 0.0084(5) 0.0019(4)
F12 0.0307(6) 0.0384(7) 0.0688(8) 0.0170(6) 0.0195(6) 0.0112(5)
F13 0.0595(8) 0.0257(6) 0.0958(11) 0.0109(6) 0.0496(8) 0.0145(5)
F14 0.0646(8) 0.0239(6) 0.0758(9) -0.0120(6) 0.0413(7) -0.0057(5)
F15 0.0382(6) 0.0292(6) 0.0449(7) -0.0097(5) 0.0167(5) -0.0075(5)

loop_
_atom_type_symbol
_atom_type_description
_atom_type_scat_dispersion_real
_atom_type_scat_dispersion_imag
_atom_type_scat_source
C C 0.0033 0.0016 'International Tables Vol C Tables 4.2.6.8 and 6.1.1.4'
H H 0.0000 0.0000 'International Tables Vol C Tables 4.2.6.8 and 6.1.1.4'
B B 0.0013 0.0007 'International Tables Vol C Tables 4.2.6.8 and 6.1.1.4'
N N 0.0061 0.0033 'International Tables Vol C Tables 4.2.6.8 and 6.1.1.4'
F F 0.0171 0.0103 'International Tables Vol C Tables 4.2.6.8 and 6.1.1.4'

loop_
_geom_angle_atom_site_label_1
_geom_angle_atom_site_label_2
_geom_angle_atom_site_label_3
_geom_angle
_geom_angle_site_symmetry_1
_geom_angle_site_symmetry_3
_geom_angle_publ_flag
C2 C1 C6 113.63(16) . . ?
C2 C1 B1 122.71(15) . . ?
C6 C1 B1 123.62(16) . . ?
F1 C2 C3 115.28(17) . . ?
F1 C2 C1 120.43(15) . . ?
C3 C2 C1 124.29(18) . . ?
F2 C3 C4 119.66(17) . . ?
F2 C3 C2 120.87(19) . . ?
C4 C3 C2 119.46(19) . . ?
F3 C4 C3 120.5(2) . . ?
F3 C4 C5 120.4(2) . . ?
C3 C4 C5 119.11(17) . . ?
F4 C5 C4 120.32(18) . . ?
F4 C5 C6 120.0(2) . . ?
C4 C5 C6 119.64(18) . . ?
F5 C6 C5 115.83(17) . . ?
F5 C6 C1 120.37(16) . . ?
C5 C6 C1 123.79(19) . . ?
C8 C7 C12 112.53(14) . . ?
C8 C7 B1 120.91(14) . . ?
C12 C7 B1 125.72(14) . . ?
F6 C8 C9 115.51(14) . . ?
F6 C8 C7 119.01(14) . . ?
C9 C8 C7 125.47(15) . . ?
F7 C9 C10 120.64(15) . . ?
F7 C9 C8 120.31(15) . . ?
C10 C9 C8 119.04(15) . . ?
F8 C10 C9 120.89(15) . . ?
F8 C10 C11 120.42(15) . . ?
C9 C10 C11 118.68(15) . . ?
F9 C11 C10 119.45(15) . . ?
F9 C11 C12 120.24(15) . . ?
C10 C11 C12 120.31(15) . . ?
F10 C12 C11 114.52(14) . . ?
F10 C12 C7 121.56(14) . . ?
C11 C12 C7 123.92(15) . . ?
C14 C13 C18 113.38(16) . . ?
C14 C13 B1 127.30(15) . . ?
C18 C13 B1 118.33(15) . . ?
F11 C14 C13 121.02(15) . . ?
F11 C14 C15 114.48(16) . . ?
C13 C14 C15 124.49(17) . . ?
F12 C15 C16 120.57(16) . . ?
F12 C15 C14 120.37(17) . . ?
C16 C15 C14 119.04(18) . . ?
F13 C16 C15 119.90(19) . . ?
F13 C16 C17 120.42(18) . . ?
C15 C16 C17 119.67(17) . . ?
F14 C17 C16 120.16(17) . . ?
F14 C17 C18 120.63(19) . . ?
C16 C17 C18 119.19(17) . . ?
F15 C18 C17 116.37(16) . . ?
F15 C18 C13 119.39(15) . . ?
C17 C18 C13 124.23(18) . . ?
C20 C19 N1 114.95(13) . . ?
C20 C19 H19A 108.5 . . ?
N1 C19 H19A 108.5 . . ?
C20 C19 H19B 108.5 . . ?
N1 C19 H19B 108.5 . . ?
H19A C19 H19B 107.5 . . ?
C21 C20 C25 118.96(16) . . ?
C21 C20 C19 120.12(16) . . ?
C25 C20 C19 120.91(16) . . ?
C20 C21 C22 120.3(2) . . ?
C20 C21 H21 119.8 . . ?
C22 C21 H21 119.8 . . ?
C23 C22 C21 120.1(2) . . ?
C23 C22 H22 119.9 . . ?
C21 C22 H22 119.9 . . ?
C24 C23 C22 119.99(19) . . ?
C24 C23 H23 120.0 . . ?
C22 C23 H23 120.0 . . ?
C23 C24 C25 120.36(19) . . ?
C23 C24 H24 119.8 . . ?
C25 C24 H24 119.8 . . ?
C24 C25 C20 120.18(19) . . ?
C24 C25 H25 119.9 . . ?
C20 C25 H25 119.9 . . ?
N1 C26 C27 115.47(14) . . ?
N1 C26 H26A 108.4 . . ?
C27 C26 H26A 108.4 . . ?
N1 C26 H26B 108.4 . . ?
C27 C26 H26B 108.4 . . ?
H26A C26 H26B 107.5 . . ?
C32 C27 C28 117.64(17) . . ?
C32 C27 C26 124.27(16) . . ?
C28 C27 C26 118.01(17) . . ?
C27 C28 C29 120.7(2) . . ?
C27 C28 H28 119.6 . . ?
C29 C28 H28 119.6 . . ?
C30 C29 C28 120.6(2) . . ?
C30 C29 H29 119.7 . . ?
C28 C29 H29 119.7 . . ?
C31 C30 C29 119.6(2) . . ?
C31 C30 H30 120.2 . . ?
C29 C30 H30 120.2 . . ?
C30 C31 C32 120.0(2) . . ?
C30 C31 H31 120.0 . . ?
C32 C31 H31 120.0 . . ?
C27 C32 C31 121.42(18) . . ?
C27 C32 H32 119.3 . . ?
C31 C32 H32 119.3 . . ?
C1 B1 C7 114.18(14) . . ?
C1 B1 N1 105.57(12) . . ?
C7 B1 N1 111.11(13) . . ?
C1 B1 C13 115.50(14) . . ?
C7 B1 C13 101.37(12) . . ?
N1 B1 C13 109.15(13) . . ?
C26 N1 C19 111.80(12) . . ?
C26 N1 B1 114.74(12) . . ?
C19 N1 B1 110.42(12) . . ?
C26 N1 H1 106.4 . . ?
C19 N1 H1 106.4 . . ?
B1 N1 H1 106.4 . . ?

loop_
_geom_bond_atom_site_label_1
_geom_bond_atom_site_label_2
_geom_bond_distance
_geom_bond_site_symmetry_2
_geom_bond_publ_flag
C1 C2 1.387(3) . ?
C1 C6 1.389(2) . ?
C1 B1 1.636(2) . ?
C2 F1 1.349(2) . ?
C2 C3 1.377(3) . ?
C3 F2 1.343(2) . ?
C3 C4 1.371(3) . ?
C4 F3 1.341(2) . ?
C4 C5 1.373(3) . ?
C5 F4 1.343(2) . ?
C5 C6 1.381(3) . ?
C6 F5 1.346(2) . ?
C7 C8 1.384(2) . ?
C7 C12 1.392(2) . ?
C7 B1 1.643(2) . ?
C8 F6 1.3590(18) . ?
C8 C9 1.381(2) . ?
C9 F7 1.3398(19) . ?
C9 C10 1.367(2) . ?
C10 F8 1.3373(19) . ?
C10 C11 1.372(2) . ?
C11 F9 1.3467(19) . ?
C11 C12 1.379(2) . ?
C12 F10 1.3526(19) . ?
C13 C14 1.384(2) . ?
C13 C18 1.389(2) . ?
C13 B1 1.655(2) . ?
C14 F11 1.357(2) . ?
C14 C15 1.384(2) . ?
C15 F12 1.337(2) . ?
C15 C16 1.368(3) . ?
C16 F13 1.343(2) . ?
C16 C17 1.372(3) . ?
C17 F14 1.341(2) . ?
C17 C18 1.382(3) . ?
C18 F15 1.348(2) . ?
C19 C20 1.502(2) . ?
C19 N1 1.520(2) . ?
C19 H19A 0.9900 . ?
C19 H19B 0.9900 . ?
C20 C21 1.379(3) . ?
C20 C25 1.390(3) . ?
C21 C22 1.384(3) . ?
C21 H21 0.9500 . ?
C22 C23 1.380(3) . ?
C22 H22 0.9500 . ?
C23 C24 1.361(3) . ?
C23 H23 0.9500 . ?
C24 C25 1.386(3) . ?
C24 H24 0.9500 . ?
C25 H25 0.9500 . ?
C26 N1 1.508(2) . ?
C26 C27 1.513(2) . ?
C26 H26A 0.9900 . ?
C26 H26B 0.9900 . ?
C27 C32 1.376(3) . ?
C27 C28 1.382(3) . ?
C28 C29 1.383(3) . ?
C28 H28 0.9500 . ?
C29 C30 1.366(4) . ?
C29 H29 0.9500 . ?
C30 C31 1.359(3) . ?
C30 H30 0.9500 . ?
C31 C32 1.388(3) . ?
C31 H31 0.9500 . ?
C32 H32 0.9500 . ?
B1 N1 1.651(2) . ?
N1 H1 0.9300 . ?

loop_
_geom_hbond_atom_site_label_D
_geom_hbond_atom_site_label_H
_geom_hbond_atom_site_label_A
_geom_hbond_distance_DH
_geom_hbond_distance_HA
_geom_hbond_distance_DA
_geom_hbond_angle_DHA
_geom_hbond_site_symmetry_A
N1 H1 F11 0.93 2.02 2.7102(16) 129.5 .
N1 H1 F6 0.93 2.22 2.7900(16) 118.9 .
